data_8000451
loop_
_publ_author_name
'Liu, Zhi-Bo'
'He, Lei'
'Shi, Ping-Ping'
'Ye, Qiong'
'Fu, Da-Wei'

_publ_section_title
;
 A Three-Dimensional Molecular Perovskite Ferroelastic with Two-Step
 Switching of Quadratic Nonlinear Optical Properties Tuned by Molecular
 Chiral Design.
;
_journal_issue 19
_journal_name_full 'The journal of physical chemistry letters'
_journal_page_first 7960
_journal_page_last 7965
_journal_paper_doi 10.1021/acs.jpclett.0c02235
_journal_volume 11
_journal_year 2020
_chemical_formula_moiety '4(C6 Mn N9), C12 H20 N O4, C12 H12 N O4, 2(C10 H10 N O2), 4(C H)'
_chemical_formula_sum 'C72 H64 Mn4 N40 O12'
_chemical_formula_weight 1901.33
_space_group_IT_number 114
_space_group_name_Hall 'P -4 2n'
_space_group_name_H-M_alt 'P -4 21 c'
_symmetry_cell_setting tetragonal
_symmetry_space_group_name_Hall 'P -4 2n'
_symmetry_space_group_name_H-M 'P -4 21 c'
_atom_sites_solution_hydrogens geom
_atom_sites_solution_primary direct
_atom_sites_solution_secondary difmap
_audit_creation_method SHELXL-97
_cell_angle_alpha 90.00
_cell_angle_beta 90.00
_cell_angle_gamma 90.00
_cell_formula_units_Z 2
_cell_length_a 16.1196(3)
_cell_length_b 16.1196(3)
_cell_length_c 17.5219(6)
_cell_measurement_reflns_used 7661
_cell_measurement_temperature 143(2)
_cell_measurement_theta_max 30.2590
_cell_measurement_theta_min 2.5290
_cell_volume 4552.9(2)
_computing_structure_refinement 'SHELXL-97 (Sheldrick, 1997)'
_computing_structure_solution 'SHELXS-97 (Sheldrick, 1990)'
_diffrn_ambient_temperature 143(2)
_diffrn_measured_fraction_theta_full 0.999
_diffrn_measured_fraction_theta_max 0.999
_diffrn_measurement_device_type 'XtaLAB Synergy R, DW system, HyPix'
_diffrn_radiation_monochromator graphite
_diffrn_radiation_source 'fine-focus sealed tube'
_diffrn_radiation_type MoK\a
_diffrn_radiation_wavelength 0.71073
_diffrn_reflns_av_R_equivalents 0.0345
_diffrn_reflns_av_sigmaI/netI 0.0290
_diffrn_reflns_limit_h_max 17
_diffrn_reflns_limit_h_min -19
_diffrn_reflns_limit_k_max 18
_diffrn_reflns_limit_k_min -16
_diffrn_reflns_limit_l_max 18
_diffrn_reflns_limit_l_min -20
_diffrn_reflns_number 18879
_diffrn_reflns_theta_full 25.00
_diffrn_reflns_theta_max 25.00
_diffrn_reflns_theta_min 2.53
_exptl_absorpt_coefficient_mu 0.620
_exptl_crystal_density_diffrn 1.381
_exptl_crystal_density_method 'not measured'
_exptl_crystal_description block
_exptl_crystal_F_000 1928
_refine_diff_density_max 1.458
_refine_diff_density_min -0.813
_refine_diff_density_rms 0.153
_refine_ls_abs_structure_details 'Flack H D (1983), Acta Cryst. A39, 876-881'
_refine_ls_abs_structure_Flack 0.55(10)
_refine_ls_extinction_method none
_refine_ls_goodness_of_fit_ref 1.012
_refine_ls_hydrogen_treatment mixed
_refine_ls_matrix_type full
_refine_ls_number_parameters 263
_refine_ls_number_reflns 3990
_refine_ls_number_restraints 225
_refine_ls_restrained_S_all 1.134
_refine_ls_R_factor_all 0.1414
_refine_ls_R_factor_gt 0.1260
_refine_ls_shift/su_max 0.000
_refine_ls_shift/su_mean 0.000
_refine_ls_structure_factor_coef Fsqd
_refine_ls_weighting_details 'calc w=1/[\s^2^(Fo^2^)+(0.0200P)^2^+5.0000P] where P=(Fo^2^+2Fc^2^)/3'
_refine_ls_weighting_scheme calc
_refine_ls_wR_factor_gt 0.2778
_refine_ls_wR_factor_ref 0.2839
_reflns_number_gt 3406
_reflns_number_total 3990
_reflns_threshold_expression >2sigma(I)
_cod_data_source_file jz0c02235_si_002.cif
_cod_data_source_block 1-143K
_cod_depositor_comments 'Adding full bibliography for 8000451--8000455.cif.'
_cod_original_sg_symbol_Hall P-42n
_cod_original_sg_symbol_H-M P-421c
_cod_database_code 8000451

loop_
_symmetry_equiv_pos_as_xyz
'x, y, z'
'-x, -y, z'
'y, -x, -z'
'-y, x, -z'
'-x+1/2, y+1/2, -z+1/2'
'x+1/2, -y+1/2, -z+1/2'
'-y+1/2, -x+1/2, z+1/2'
'y+1/2, x+1/2, z+1/2'

loop_
_atom_site_label
_atom_site_type_symbol
_atom_site_fract_x
_atom_site_fract_y
_atom_site_fract_z
_atom_site_U_iso_or_equiv
_atom_site_adp_type
_atom_site_occupancy
_atom_site_symmetry_multiplicity
_atom_site_calc_flag
_atom_site_refinement_flags
_atom_site_disorder_assembly
_atom_site_disorder_group
C18 C 0.3097(6) 0.9581(6) 0.3737(5) 0.140(3) Uani 1 1 d U . .
H18A H 0.2580 0.9412 0.3960 0.211 Uiso 1 1 calc R . .
H18B H 0.3419 0.9099 0.3611 0.211 Uiso 1 1 calc R . .
H18C H 0.2990 0.9895 0.3282 0.211 Uiso 1 1 calc R . .
N7 N 0.7760(10) 0.1851(6) -0.0225(4) 0.219(5) Uani 1 1 d U . .
N12 N 0.5000 1.0000 0.4953(3) 0.0566(14) Uani 1 2 d SU . .
N8 N 0.9956(4) 0.3808(3) 0.2647(5) 0.119(3) Uani 1 1 d U . .
N9 N 0.6153(3) 0.5210(3) 0.2418(4) 0.095(2) Uani 1 1 d U . .
C6 C 0.6502(3) 0.4494(3) 0.2282(3) 0.0467(13) Uani 1 1 d U . .
Mn1 Mn 0.73979(5) 0.26702(4) 0.22166(4) 0.04026(17) Uani 1 1 d U . .
N5 N 0.7332(4) 0.2744(4) 0.3470(2) 0.0834(17) Uani 1 1 d U . .
N6 N 0.6240(3) 0.1946(3) 0.2239(3) 0.0641(12) Uani 1 1 d U . .
N2 N 0.8122(3) 0.1504(3) 0.2298(3) 0.0558(12) Uani 1 1 d U . .
N1 N 0.7480(3) 0.2593(3) 0.09579(19) 0.0526(12) Uani 1 1 d U . .
N3 N 0.6701(3) 0.3870(3) 0.2167(3) 0.0542(12) Uani 1 1 d U . .
N4 N 0.8601(3) 0.3369(3) 0.2270(3) 0.0572(12) Uani 1 1 d U . .
C5 C 0.8433(3) 0.0871(3) 0.2429(3) 0.0440(14) Uani 1 1 d U . .
C2 C 0.9252(4) 0.3553(3) 0.2464(3) 0.0533(15) Uani 1 1 d U . .
C4 C 0.5624(4) 0.1610(3) 0.2322(4) 0.0721(18) Uani 1 1 d U . .
C1 C 0.7642(5) 0.2406(6) 0.0379(3) 0.125(3) Uani 1 1 d U . .
C3 C 0.7266(7) 0.2746(7) 0.4071(3) 0.144(4) Uani 1 1 d U . .
N10 N 1.0000 0.0000 0.0000 0.0364(19) Uani 1 4 d SU . .
C9 C 0.9932(6) 0.1979(4) 0.1317(5) 0.158(4) Uani 1 1 d DU . .
H9A H 0.9660 0.2197 0.1761 0.237 Uiso 1 1 calc R . .
H9B H 0.9905 0.2379 0.0912 0.237 Uiso 1 1 calc R . .
H9C H 1.0502 0.1863 0.1435 0.237 Uiso 1 1 calc R . .
C8 C 0.9503(5) 0.1183(4) 0.1068(4) 0.2394(17) Uani 1 1 d DU . .
H8A H 0.9488 0.0811 0.1510 0.287 Uiso 1 1 calc R . .
C7 C 0.9966(6) 0.0743(5) 0.0436(4) 0.166(3) Uani 1 1 d DU . .
H7A H 1.0389 0.1090 0.0269 0.199 Uiso 1 1 calc R . .
C15 C 0.5084(5) 0.7993(3) 0.6170(4) 0.093(2) Uani 1 1 d DU . .
H15A H 0.4671 0.7660 0.6418 0.139 Uiso 1 1 calc R . .
H15B H 0.5504 0.8146 0.6532 0.139 Uiso 1 1 calc R . .
H15C H 0.5332 0.7682 0.5762 0.139 Uiso 1 1 calc R . .
C13 C 0.5268(5) 0.9299(4) 0.5410(4) 0.153(3) Uani 1 1 d DU . .
C14 C 0.4684(4) 0.8769(3) 0.5850(5) 0.168(3) Uani 1 1 d DU . .
N11 N 0.5000 0.5000 0.0000 0.0566(14) Uani 1 4 d SU . .
C10 C 0.5021(9) 0.5658(3) 0.0571(6) 0.191(3) Uani 1 1 d DU . .
C12 C 0.5679(4) 0.7081(6) 0.1024(7) 0.2394(17) Uani 1 1 d DU . .
H12A H 0.5543 0.7659 0.0980 0.359 Uiso 1 1 calc R . .
H12B H 0.6143 0.6956 0.0701 0.359 Uiso 1 1 calc R . .
H12C H 0.5819 0.6957 0.1544 0.359 Uiso 1 1 calc R . .
C11 C 0.4945(5) 0.6567(3) 0.0787(7) 0.226(3) Uani 1 1 d DU . .
O2 O 0.5561(7) 0.6429(6) 0.0252(6) 0.2394(17) Uani 1 1 d U . .
O1 O 1.0495(6) 0.1249(6) 0.0776(6) 0.2394(17) Uani 1 1 d U . .
O3 O 0.4458(10) 0.8429(9) 0.5270(7) 0.370(4) Uani 1 1 d U . .
C16 C 0.4295(5) 0.9768(6) 0.4401(5) 0.117(3) Uani 1 1 d U . .
C17 C 0.3726(10) 1.0286(9) 0.4484(9) 0.2394(17) Uani 1 1 d U . .
H17A H 0.3858 1.0838 0.4300 0.287 Uiso 1 1 calc R . .
H17B H 0.3489 1.0301 0.4992 0.287 Uiso 1 1 calc R . .

loop_
_atom_site_aniso_label
_atom_site_aniso_U_11
_atom_site_aniso_U_22
_atom_site_aniso_U_33
_atom_site_aniso_U_23
_atom_site_aniso_U_13
_atom_site_aniso_U_12
C18 0.114(5) 0.163(8) 0.144(6) -0.031(5) -0.088(4) 0.013(6)
N7 0.421(12) 0.192(6) 0.045(3) -0.009(3) 0.006(6) 0.166(8)
N12 0.108(3) 0.039(2) 0.0228(17) 0.000 0.000 0.000(3)
N8 0.078(3) 0.023(2) 0.256(7) -0.029(4) -0.067(4) 0.005(2)
N9 0.024(2) 0.040(2) 0.220(6) -0.045(3) -0.006(3) 0.0009(18)
C6 0.029(2) 0.035(2) 0.077(3) -0.006(3) -0.013(3) 0.0062(18)
Mn1 0.0513(4) 0.0382(3) 0.0312(3) -0.0065(3) 0.0013(3) 0.0125(3)
N5 0.115(4) 0.103(4) 0.0317(16) -0.005(2) 0.008(2) 0.033(3)
N6 0.064(2) 0.037(2) 0.091(3) -0.025(2) 0.035(2) 0.0016(17)
N2 0.054(2) 0.0403(19) 0.073(3) 0.005(2) 0.002(2) 0.0056(17)
N1 0.064(3) 0.057(2) 0.0374(15) -0.0043(17) 0.0003(18) 0.002(2)
N3 0.056(2) 0.0367(17) 0.070(3) -0.006(2) -0.008(2) 0.0118(17)
N4 0.0585(19) 0.042(2) 0.071(3) -0.008(2) -0.018(2) 0.0150(17)
C5 0.033(2) 0.035(2) 0.064(3) 0.009(2) 0.006(2) 0.003(2)
C2 0.062(2) 0.019(2) 0.079(3) -0.015(2) -0.028(2) 0.000(2)
C4 0.071(3) 0.022(2) 0.123(5) -0.014(3) 0.052(3) 0.003(2)
C1 0.167(6) 0.177(6) 0.032(2) -0.002(3) -0.009(3) 0.109(5)
C3 0.184(8) 0.217(9) 0.031(2) 0.006(5) -0.024(4) 0.079(8)
N10 0.020(2) 0.020(2) 0.068(5) 0.000 0.000 0.000
C9 0.281(10) 0.081(4) 0.113(6) -0.054(3) -0.031(6) 0.025(5)
C8 0.209(3) 0.219(3) 0.290(4) -0.162(2) -0.061(3) 0.019(2)
C7 0.232(7) 0.080(4) 0.186(5) -0.092(3) -0.075(5) 0.029(5)
C15 0.125(5) 0.065(3) 0.088(4) 0.041(3) 0.030(3) -0.014(4)
C13 0.203(6) 0.107(4) 0.148(5) 0.097(3) -0.034(4) 0.022(3)
C14 0.154(6) 0.120(4) 0.231(5) 0.112(3) -0.106(4) -0.056(4)
N11 0.108(3) 0.039(2) 0.0228(17) 0.000 0.000 0.000(3)
C10 0.275(9) 0.115(3) 0.183(6) -0.106(3) -0.086(7) 0.084(4)
C12 0.209(3) 0.219(3) 0.290(4) -0.162(2) -0.061(3) 0.019(2)
C11 0.217(6) 0.130(4) 0.330(8) -0.124(5) -0.042(5) 0.025(5)
O2 0.209(3) 0.219(3) 0.290(4) -0.162(2) -0.061(3) 0.019(2)
O1 0.209(3) 0.219(3) 0.290(4) -0.162(2) -0.061(3) 0.019(2)
O3 0.518(9) 0.292(9) 0.301(6) 0.114(5) -0.260(6) -0.157(6)
C16 0.068(3) 0.163(6) 0.120(5) 0.058(5) -0.027(3) -0.052(3)
C17 0.209(3) 0.219(3) 0.290(4) -0.162(2) -0.061(3) 0.019(2)

loop_
_atom_type_symbol
_atom_type_description
_atom_type_scat_dispersion_real
_atom_type_scat_dispersion_imag
_atom_type_scat_source
C C 0.0033 0.0016 'International Tables Vol C Tables 4.2.6.8 and 6.1.1.4'
H H 0.0000 0.0000 'International Tables Vol C Tables 4.2.6.8 and 6.1.1.4'
N N 0.0061 0.0033 'International Tables Vol C Tables 4.2.6.8 and 6.1.1.4'
O O 0.0106 0.0060 'International Tables Vol C Tables 4.2.6.8 and 6.1.1.4'
Mn Mn 0.3368 0.7283 'International Tables Vol C Tables 4.2.6.8 and 6.1.1.4'

loop_
_geom_angle_atom_site_label_1
_geom_angle_atom_site_label_2
_geom_angle_atom_site_label_3
_geom_angle
_geom_angle_site_symmetry_1
_geom_angle_site_symmetry_3
_geom_angle_publ_flag
C17 C18 H18A 109.5 . . ?
C17 C18 H18B 109.5 . . ?
H18A C18 H18B 109.5 . . ?
C17 C18 H18C 109.5 . . ?
H18A C18 H18C 109.5 . . ?
H18B C18 H18C 109.5 . . ?
C1 N7 C3 110.9(8) . 8_544 ?
C13 N12 C13 113.0(7) . 2_675 ?
C13 N12 C16 108.4(5) . 2_675 ?
C13 N12 C16 112.2(5) 2_675 2_675 ?
C13 N12 C16 112.2(5) . . ?
C13 N12 C16 108.4(5) 2_675 . ?
C16 N12 C16 102.1(7) 2_675 . ?
C2 N8 C4 127.3(5) . 6 ?
C5 N9 C6 123.2(5) 5_655 . ?
N3 C6 N9 171.8(5) . . ?
N5 Mn1 N6 88.3(2) . . ?
N5 Mn1 N1 179.3(2) . . ?
N6 Mn1 N1 92.23(19) . . ?
N5 Mn1 N2 90.4(2) . . ?
N6 Mn1 N2 89.79(17) . . ?
N1 Mn1 N2 89.14(18) . . ?
N5 Mn1 N3 88.2(2) . . ?
N6 Mn1 N3 91.90(16) . . ?
N1 Mn1 N3 92.29(18) . . ?
N2 Mn1 N3 177.74(18) . . ?
N5 Mn1 N4 88.4(2) . . ?
N6 Mn1 N4 176.1(2) . . ?
N1 Mn1 N4 91.03(19) . . ?
N2 Mn1 N4 88.14(16) . . ?
N3 Mn1 N4 90.08(16) . . ?
C3 N5 Mn1 175.7(8) . . ?
C4 N6 Mn1 172.9(5) . . ?
C5 N2 Mn1 170.5(4) . . ?
C1 N1 Mn1 163.3(5) . . ?
C6 N3 Mn1 162.0(5) . . ?
C2 N4 Mn1 159.4(5) . . ?
N2 C5 N9 174.2(6) . 5_645 ?
N4 C2 N8 175.3(6) . . ?
N6 C4 N8 174.1(7) . 6_455 ?
N1 C1 N7 156.0(9) . . ?
N5 C3 N7 157.3(11) . 8_545 ?
C7 N10 C7 106.8(3) 3_665 . ?
C7 N10 C7 106.8(3) 3_665 2_755 ?
C7 N10 C7 115.0(6) . 2_755 ?
C7 N10 C7 115.0(6) 3_665 4_645 ?
C7 N10 C7 106.8(3) . 4_645 ?
C7 N10 C7 106.8(3) 2_755 4_645 ?
C8 C9 H9A 109.5 . . ?
C8 C9 H9B 109.5 . . ?
H9A C9 H9B 109.5 . . ?
C8 C9 H9C 109.5 . . ?
H9A C9 H9C 109.5 . . ?
H9B C9 H9C 109.5 . . ?
C7 C8 C9 112.5(7) . . ?
C7 C8 O1 48.5(5) . . ?
C9 C8 O1 66.6(5) . . ?
C7 C8 H8A 107.6 . . ?
C9 C8 H8A 107.6 . . ?
O1 C8 H8A 107.6 . . ?
N10 C7 C8 144.0(7) . . ?
N10 C7 H7A 108.0 . . ?
C8 C7 H7A 108.0 . . ?
C14 C15 H15A 109.5 . . ?
C14 C15 H15B 109.5 . . ?
H15A C15 H15B 109.5 . . ?
C14 C15 H15C 109.5 . . ?
H15A C15 H15C 109.5 . . ?
H15B C15 H15C 109.5 . . ?
N12 C13 C14 123.0(6) . . ?
O3 C14 C13 90.9(9) . . ?
O3 C14 C15 93.7(8) . . ?
C13 C14 C15 113.3(6) . . ?
C10 N11 C10 118.1(4) . 3_565 ?
C10 N11 C10 93.3(7) . 2_665 ?
C10 N11 C10 118.1(4) 3_565 2_665 ?
C10 N11 C10 118.1(4) . 4_655 ?
C10 N11 C10 93.3(7) 3_565 4_655 ?
C10 N11 C10 118.1(4) 2_665 4_655 ?
N11 C10 C11 150.5(9) . . ?
C11 C12 H12A 109.5 . . ?
C11 C12 H12B 109.6 . . ?
H12A C12 H12B 109.5 . . ?
C11 C12 H12C 109.3 . . ?
H12A C12 H12C 109.5 . . ?
H12B C12 H12C 109.5 . . ?
O2 C11 C12 73.2(7) . . ?
O2 C11 C10 67.6(7) . . ?
C12 C11 C10 122.5(8) . . ?
C17 C16 N12 107.8(10) . . ?
C16 C17 C18 85.2(9) . . ?
C16 C17 H17A 114.4 . . ?
C18 C17 H17A 114.4 . . ?
C16 C17 H17B 114.5 . . ?
C18 C17 H17B 114.4 . . ?
H17A C17 H17B 111.6 . . ?

loop_
_geom_bond_atom_site_label_1
_geom_bond_atom_site_label_2
_geom_bond_distance
_geom_bond_site_symmetry_2
_geom_bond_publ_flag
C18 C17 2.008(16) . ?
C18 H18A 0.9600 . ?
C18 H18B 0.9600 . ?
C18 H18C 0.9600 . ?
N7 C1 1.398(11) . ?
N7 C3 1.404(10) 8_544 ?
N12 C13 1.450(7) . ?
N12 C13 1.450(7) 2_675 ?
N12 C16 1.539(9) 2_675 ?
N12 C16 1.539(9) . ?
N8 C2 1.249(8) . ?
N8 C4 1.272(8) 6 ?
N9 C5 1.285(7) 5_655 ?
N9 C6 1.306(7) . ?
C6 N3 1.075(6) . ?
Mn1 N5 2.202(4) . ?
Mn1 N6 2.202(5) . ?
Mn1 N1 2.213(3) . ?
Mn1 N2 2.217(4) . ?
Mn1 N3 2.238(4) . ?
Mn1 N4 2.244(5) . ?
N5 C3 1.058(7) . ?
N6 C4 1.140(7) . ?
N2 C5 1.160(6) . ?
N1 C1 1.090(7) . ?
N4 C2 1.142(7) . ?
C5 N9 1.285(7) 5_645 ?
C4 N8 1.272(8) 6_455 ?
C3 N7 1.404(10) 8_545 ?
N10 C7 1.421(7) 3_665 ?
N10 C7 1.421(7) . ?
N10 C7 1.421(7) 2_755 ?
N10 C7 1.421(7) 4_645 ?
C9 C8 1.521(7) . ?
C9 H9A 0.9600 . ?
C9 H9B 0.9600 . ?
C9 H9C 0.9600 . ?
C8 C7 1.513(8) . ?
C8 O1 1.683(13) . ?
C8 H8A 0.9800 . ?
C7 H7A 0.9300 . ?
C15 C14 1.514(7) . ?
C15 H15A 0.9600 . ?
C15 H15B 0.9600 . ?
C15 H15C 0.9600 . ?
C13 C14 1.488(8) . ?
C14 O3 1.212(14) . ?
N11 C10 1.459(8) . ?
N11 C10 1.459(8) 3_565 ?
N11 C10 1.459(8) 2_665 ?
N11 C10 1.459(8) 4_655 ?
C10 C11 1.518(7) . ?
C12 C11 1.503(8) . ?
C12 H12A 0.9600 . ?
C12 H12B 0.9600 . ?
C12 H12C 0.9600 . ?
C11 O2 1.383(15) . ?
C16 C17 1.248(17) . ?
C17 H17A 0.9700 . ?
C17 H17B 0.9700 . ?

loop_
_geom_torsion_atom_site_label_1
_geom_torsion_atom_site_label_2
_geom_torsion_atom_site_label_3
_geom_torsion_atom_site_label_4
_geom_torsion
_geom_torsion_site_symmetry_1
_geom_torsion_site_symmetry_2
_geom_torsion_site_symmetry_3
_geom_torsion_site_symmetry_4
_geom_torsion_publ_flag
C5 N9 C6 N3 175(5) 5_655 . . . ?
N6 Mn1 N5 C3 12(11) . . . . ?
N1 Mn1 N5 C3 -125(18) . . . . ?
N2 Mn1 N5 C3 -78(11) . . . . ?
N3 Mn1 N5 C3 104(11) . . . . ?
N4 Mn1 N5 C3 -166(11) . . . . ?
N5 Mn1 N6 C4 24(4) . . . . ?
N1 Mn1 N6 C4 -157(4) . . . . ?
N2 Mn1 N6 C4 114(4) . . . . ?
N3 Mn1 N6 C4 -64(4) . . . . ?
N4 Mn1 N6 C4 56(5) . . . . ?
N5 Mn1 N2 C5 36(3) . . . . ?
N6 Mn1 N2 C5 -53(3) . . . . ?
N1 Mn1 N2 C5 -145(3) . . . . ?
N3 Mn1 N2 C5 86(5) . . . . ?
N4 Mn1 N2 C5 124(3) . . . . ?
N5 Mn1 N1 C1 40(18) . . . . ?
N6 Mn1 N1 C1 -97(2) . . . . ?
N2 Mn1 N1 C1 -7(2) . . . . ?
N3 Mn1 N1 C1 171(2) . . . . ?
N4 Mn1 N1 C1 81(2) . . . . ?
N9 C6 N3 Mn1 -136(4) . . . . ?
N5 Mn1 N3 C6 44.1(16) . . . . ?
N6 Mn1 N3 C6 132.3(16) . . . . ?
N1 Mn1 N3 C6 -135.4(16) . . . . ?
N2 Mn1 N3 C6 -6(6) . . . . ?
N4 Mn1 N3 C6 -44.4(16) . . . . ?
N5 Mn1 N4 C2 46.6(13) . . . . ?
N6 Mn1 N4 C2 14(3) . . . . ?
N1 Mn1 N4 C2 -132.9(13) . . . . ?
N2 Mn1 N4 C2 -43.8(13) . . . . ?
N3 Mn1 N4 C2 134.8(13) . . . . ?
Mn1 N2 C5 N9 -119(6) . . . 5_645 ?
Mn1 N4 C2 N8 -165(8) . . . . ?
C4 N8 C2 N4 -140(8) 6 . . . ?
Mn1 N6 C4 N8 -173(5) . . . 6_455 ?
Mn1 N1 C1 N7 49(4) . . . . ?
C3 N7 C1 N1 159.5(19) 8_544 . . . ?
Mn1 N5 C3 N7 -46(13) . . . 8_545 ?
C7 N10 C7 C8 -171.4(12) 3_665 . . . ?
C7 N10 C7 C8 -53.1(10) 2_755 . . . ?
C7 N10 C7 C8 65.1(9) 4_645 . . . ?
C9 C8 C7 N10 171.5(10) . . . . ?
O1 C8 C7 N10 151.4(14) . . . . ?
C13 N12 C13 C14 71.9(6) 2_675 . . . ?
C16 N12 C13 C14 -163.1(7) 2_675 . . . ?
C16 N12 C13 C14 -51.1(9) . . . . ?
N12 C13 C14 O3 75.6(10) . . . . ?
N12 C13 C14 C15 170.0(6) . . . . ?
C10 N11 C10 C11 69(3) 3_565 . . . ?
C10 N11 C10 C11 -167(3) 2_665 . . . ?
C10 N11 C10 C11 -42(3) 4_655 . . . ?
N11 C10 C11 O2 -59(2) . . . . ?
N11 C10 C11 C12 -110(2) . . . . ?
C13 N12 C16 C17 129.4(10) . . . . ?
C13 N12 C16 C17 3.9(11) 2_675 . . . ?
C16 N12 C16 C17 -114.7(11) 2_675 . . . ?
N12 C16 C17 C18 -175.8(6) . . . . ?
